data_4308485
loop_
_publ_author_name
'Eun Young Choi'
'Young-Uk Kwon'

_publ_section_title
;
Diversification of Hydrothermal Reaction Products Induced by Naphthalene
Molecules
;
_journal_name_full 'Inorganic Chemistry'
_journal_page_first 538
_journal_page_last 545
_journal_paper_doi 10.1021/ic049030j
_journal_volume 44
_journal_year 2005
_chemical_formula_sum 'C68 H48 N4 Ni2 O12'
_chemical_formula_weight 1230.52
_space_group_IT_number 14
_symmetry_cell_setting monoclinic
_symmetry_space_group_name_Hall '-P 2ybc'
_symmetry_space_group_name_H-M 'P 1 21/c 1'
_atom_sites_solution_hydrogens geom
_atom_sites_solution_primary direct
_atom_sites_solution_secondary difmap
_audit_creation_method SHELXL-97
_cell_angle_alpha 90.00
_cell_angle_beta 103.732(4)
_cell_angle_gamma 90.00
_cell_formula_units_Z 2
_cell_length_a 11.248(2)
_cell_length_b 16.801(4)
_cell_length_c 14.945(3)
_cell_measurement_temperature 173(2)
_cell_volume 2743.5(10)
_computing_structure_refinement 'SHELXL-97 (Sheldrick, 1997)'
_computing_structure_solution 'SHELXS-97 (Sheldrick, 1990)'
_diffrn_ambient_temperature 173(2)
_diffrn_measured_fraction_theta_full 0.949
_diffrn_measured_fraction_theta_max 0.949
_diffrn_radiation_monochromator graphite
_diffrn_radiation_source 'fine-focus sealed tube'
_diffrn_radiation_type MoK\a
_diffrn_radiation_wavelength 0.71073
_diffrn_reflns_av_R_equivalents 0.0584
_diffrn_reflns_av_sigmaI/netI 0.0840
_diffrn_reflns_limit_h_max 14
_diffrn_reflns_limit_h_min -14
_diffrn_reflns_limit_k_max 20
_diffrn_reflns_limit_k_min -22
_diffrn_reflns_limit_l_max 19
_diffrn_reflns_limit_l_min -13
_diffrn_reflns_number 16229
_diffrn_reflns_theta_full 28.39
_diffrn_reflns_theta_max 28.39
_diffrn_reflns_theta_min 1.85
_exptl_absorpt_coefficient_mu 0.760
_exptl_absorpt_correction_T_max 0.8946
_exptl_absorpt_correction_T_min 0.6801
_exptl_crystal_density_diffrn 1.490
_exptl_crystal_density_method 'not measured'
_exptl_crystal_F_000 1272
_exptl_crystal_size_max 0.55
_exptl_crystal_size_mid 0.18
_exptl_crystal_size_min 0.15
_refine_diff_density_max 2.359
_refine_diff_density_min -1.235
_refine_diff_density_rms 0.183
_refine_ls_extinction_method none
_refine_ls_goodness_of_fit_ref 1.164
_refine_ls_hydrogen_treatment mixed
_refine_ls_matrix_type full
_refine_ls_number_parameters 389
_refine_ls_number_reflns 6518
_refine_ls_number_restraints 0
_refine_ls_restrained_S_all 1.164
_refine_ls_R_factor_all 0.1361
_refine_ls_R_factor_gt 0.1030
_refine_ls_shift/su_max 0.000
_refine_ls_shift/su_mean 0.000
_refine_ls_structure_factor_coef Fsqd
_refine_ls_weighting_details 'calc w=1/[\s^2^(Fo^2^)+(0.0896P)^2^+30.8512P] where P=(Fo^2^+2Fc^2^)/3'
_refine_ls_weighting_scheme calc
_refine_ls_wR_factor_gt 0.2684
_refine_ls_wR_factor_ref 0.2862
_reflns_number_gt 4687
_reflns_number_total 6518
_reflns_threshold_expression >2sigma(I)
_cod_data_source_file ic049030jsi20041203_023631.cif
_cod_data_source_block 4901
_cod_depositor_comments
;
The following automatic conversions were performed:

data name '_atom_site_symetry_multiplicity' was replaced with
'_atom_site_symmetry_multiplicity' as specified in the replacement
file 'data/replacement-values/replacement_tags.lst'.

Automatic conversion script
Id: cif_correct_tags 9268 2022-04-12 08:56:07Z antanas 
;
_cod_original_cell_volume 2743.6(10)
_cod_database_code 4308485

loop_
_symmetry_equiv_pos_as_xyz
'x, y, z'
'-x, y+1/2, -z+1/2'
'-x, -y, -z'
'x, -y-1/2, z-1/2'

loop_
_atom_site_label
_atom_site_type_symbol
_atom_site_fract_x
_atom_site_fract_y
_atom_site_fract_z
_atom_site_U_iso_or_equiv
_atom_site_adp_type
_atom_site_occupancy
_atom_site_symmetry_multiplicity
_atom_site_calc_flag
_atom_site_refinement_flags
_atom_site_disorder_assembly
_atom_site_disorder_group
Ni1 Ni 0.98542(7) 0.95990(4) 0.13291(6) 0.0124(2) Uani 1 1 d . . .
N1 N 1.1726(5) 0.9560(3) 0.1427(4) 0.0136(10) Uani 1 1 d . . .
N2 N 0.7985(5) 0.9642(3) 0.1245(4) 0.0171(11) Uani 1 1 d . . .
O1 O 0.9909(5) 0.8427(3) 0.1979(3) 0.0192(10) Uani 1 1 d . . .
O2 O 1.0128(5) 0.9527(2) 0.2775(3) 0.0190(10) Uani 1 1 d . . .
O3 O 0.9852(4) 1.0797(2) 0.1237(3) 0.0172(10) Uani 1 1 d . . .
O4 O 0.9434(4) 0.9153(2) 0.0034(3) 0.0171(10) Uani 1 1 d . . .
O5 O 0.9082(5) 0.8494(3) 0.6528(4) 0.0280(12) Uani 1 1 d . . .
O6 O 1.0231(5) 0.9406(3) 0.6062(4) 0.0280(12) Uani 1 1 d . . .
H6 H 1.0308 0.9588 0.6596 0.042 Uiso 1 1 calc R . .
C1 C 1.2227(6) 0.8980(4) 0.1026(5) 0.0229(15) Uani 1 1 d . . .
H1 H 1.1728 0.8541 0.0772 0.027 Uiso 1 1 calc R . .
C2 C 1.2449(6) 1.0164(4) 0.1799(5) 0.0211(14) Uani 1 1 d . . .
H2 H 1.2116 1.0577 0.2100 0.025 Uiso 1 1 calc R . .
C3 C 1.3427(6) 0.8986(4) 0.0963(5) 0.0232(15) Uani 1 1 d . . .
H3 H 1.3743 0.8559 0.0673 0.028 Uiso 1 1 calc R . .
C4 C 1.3674(6) 1.0212(4) 0.1761(5) 0.0234(15) Uani 1 1 d . . .
H4 H 1.4162 1.0649 0.2034 0.028 Uiso 1 1 calc R . .
C5 C 1.4170(7) 0.9622(4) 0.1328(5) 0.0213(14) Uani 1 1 d . . .
C6 C 1.5488(6) 0.9628(4) 0.1286(4) 0.0159(12) Uani 1 1 d . . .
C7 C 1.6001(7) 0.9023(5) 0.0889(8) 0.044(3) Uani 1 1 d . . .
H7 H 1.5516 0.8582 0.0620 0.053 Uiso 1 1 calc R . .
C8 C 1.6248(7) 1.0258(4) 0.1632(7) 0.040(2) Uani 1 1 d . . .
H8 H 1.5935 1.0706 0.1888 0.048 Uiso 1 1 calc R . .
C9 C 0.7235(7) 0.9055(5) 0.0881(7) 0.042(2) Uani 1 1 d . . .
H9 H 0.7562 0.8629 0.0597 0.050 Uiso 1 1 calc R . .
C10 C 0.7485(7) 1.0231(4) 0.1604(7) 0.034(2) Uani 1 1 d . . .
H10 H 0.7993 1.0665 0.1860 0.041 Uiso 1 1 calc R . .
C11 C 1.0220(6) 1.1160(3) 0.0621(4) 0.0133(12) Uani 1 1 d . . .
C12 C 0.9921(6) 0.8309(4) 0.3567(5) 0.0160(13) Uani 1 1 d . . .
C13 C 0.9856(6) 0.8713(4) 0.4358(4) 0.0172(13) Uani 1 1 d . . .
H13 H 0.9909 0.9278 0.4371 0.021 Uiso 1 1 calc R . .
C14 C 0.9905(6) 0.7473(3) 0.3562(4) 0.0142(12) Uani 1 1 d . . .
H14 H 0.9987 0.7188 0.3031 0.017 Uiso 1 1 calc R . .
C15 C 0.9714(6) 0.8304(4) 0.5139(5) 0.0170(13) Uani 1 1 d . . .
C16 C 1.0231(6) 1.2069(4) 0.0659(5) 0.0150(12) Uani 1 1 d . . .
C17 C 0.9637(6) 0.7471(3) 0.5119(5) 0.0158(13) Uani 1 1 d . . .
H17 H 0.9496 0.7187 0.5633 0.019 Uiso 1 1 calc R . .
C18 C 0.9622(7) 0.8734(4) 0.5983(5) 0.0197(14) Uani 1 1 d . . .
C19 C 1.0000(6) 0.8765(4) 0.2730(4) 0.0150(12) Uani 1 1 d . . .
NC1 C 0.5062(7) 0.1775(5) 0.3764(6) 0.0331(18) Uani 1 1 d . . .
HC1 H 0.5502 0.1536 0.4320 0.040 Uiso 1 1 calc R . .
NC2 C 0.5695(8) 0.2032(4) 0.3104(7) 0.0332(19) Uani 1 1 d . . .
NC3 C 0.3830(9) 0.1867(5) 0.3608(7) 0.039(2) Uani 1 1 d . . .
HC3 H 0.3420 0.1695 0.4061 0.047 Uiso 1 1 calc R . .
NC4 C 0.6978(8) 0.1958(5) 0.3242(7) 0.037(2) Uani 1 1 d . . .
HC4 H 0.7443 0.1735 0.3800 0.045 Uiso 1 1 calc R . .
NC5 C 0.7551(9) 0.2199(5) 0.2595(8) 0.044(2) Uani 1 1 d . . .
HC5 H 0.8414 0.2145 0.2705 0.053 Uiso 1 1 calc R . .
NC6 C 0.5010(8) 0.2371(5) 0.2260(6) 0.0330(18) Uani 1 1 d . . .
NC7 C 0.5670(10) 0.2617(6) 0.1603(7) 0.046(2) Uani 1 1 d . . .
HC7 H 0.5239 0.2847 0.1038 0.055 Uiso 1 1 calc R . .
NC8 C 0.3734(9) 0.2470(6) 0.2136(8) 0.047(2) Uani 1 1 d . . .
HC8 H 0.3272 0.2716 0.1592 0.056 Uiso 1 1 calc R . .
NC9 C 0.6899(11) 0.2528(6) 0.1766(9) 0.055(3) Uani 1 1 d . . .
HC9 H 0.7319 0.2691 0.1316 0.065 Uiso 1 1 calc R . .
NC10 C 0.3156(9) 0.2211(6) 0.2797(7) 0.044(2) Uani 1 1 d . . .
HC10 H 0.2294 0.2266 0.2700 0.052 Uiso 1 1 calc R . .
NC11 C 0.5261(9) 0.0189(5) 0.5429(6) 0.038(2) Uani 1 1 d . . .
NC12 C 0.4506(12) 0.0387(6) 0.6027(8) 0.056(3) Uani 1 1 d . . .
HC12 H 0.4846 0.0624 0.6608 0.067 Uiso 1 1 calc R . .
NC13 C 0.6540(11) 0.0325(6) 0.5654(9) 0.062(4) Uani 1 1 d . . .
HC13 H 0.6915 0.0570 0.6224 0.075 Uiso 1 1 calc R . .
NC14 C 0.7226(10) 0.0113(8) 0.5075(13) 0.075(5) Uani 1 1 d . . .
HC14 H 0.8084 0.0203 0.5244 0.090 Uiso 1 1 calc R . .
NC15 C 0.3291(15) 0.0236(8) 0.5764(13) 0.079(5) Uani 1 1 d . . .
HC15 H 0.2782 0.0372 0.6165 0.095 Uiso 1 1 calc R . .

loop_
_atom_site_aniso_label
_atom_site_aniso_U_11
_atom_site_aniso_U_22
_atom_site_aniso_U_33
_atom_site_aniso_U_23
_atom_site_aniso_U_13
_atom_site_aniso_U_12
Ni1 0.0164(4) 0.0043(3) 0.0165(4) -0.0001(3) 0.0041(3) 0.0002(3)
N1 0.017(3) 0.008(2) 0.016(3) 0.000(2) 0.003(2) 0.0028(19)
N2 0.018(3) 0.007(2) 0.028(3) -0.002(2) 0.010(2) 0.001(2)
O1 0.031(3) 0.011(2) 0.016(2) 0.0000(17) 0.007(2) -0.0005(18)
O2 0.035(3) 0.0008(19) 0.024(2) -0.0002(17) 0.011(2) -0.0004(17)
O3 0.026(2) 0.0038(19) 0.024(3) -0.0003(17) 0.010(2) -0.0002(17)
O4 0.026(3) 0.0062(19) 0.020(2) -0.0021(17) 0.0069(19) -0.0007(17)
O5 0.049(3) 0.015(2) 0.025(3) 0.000(2) 0.020(3) -0.001(2)
O6 0.048(3) 0.006(2) 0.036(3) -0.0075(19) 0.021(3) -0.008(2)
C1 0.018(3) 0.009(3) 0.040(4) -0.005(3) 0.005(3) 0.000(2)
C2 0.020(3) 0.015(3) 0.028(4) -0.006(3) 0.005(3) -0.001(2)
C3 0.016(3) 0.015(3) 0.038(4) -0.012(3) 0.007(3) 0.001(2)
C4 0.020(3) 0.014(3) 0.036(4) -0.009(3) 0.005(3) -0.003(2)
C5 0.028(4) 0.005(3) 0.031(4) 0.000(3) 0.007(3) 0.002(2)
C6 0.023(3) 0.009(3) 0.015(3) -0.001(2) 0.004(2) 0.001(2)
C7 0.022(4) 0.021(4) 0.091(8) -0.031(4) 0.015(4) -0.006(3)
C8 0.021(4) 0.015(4) 0.090(7) -0.030(4) 0.024(4) -0.008(3)
C9 0.023(4) 0.026(4) 0.081(7) -0.028(4) 0.023(4) -0.003(3)
C10 0.023(4) 0.018(4) 0.066(6) -0.020(4) 0.018(4) -0.005(3)
C11 0.014(3) 0.006(3) 0.019(3) -0.001(2) 0.001(2) 0.000(2)
C12 0.021(3) 0.006(3) 0.021(3) 0.000(2) 0.004(3) -0.001(2)
C13 0.027(4) 0.010(3) 0.012(3) -0.001(2) -0.001(3) 0.000(2)
C14 0.021(3) 0.006(3) 0.016(3) -0.004(2) 0.005(3) -0.001(2)
C15 0.026(4) 0.007(3) 0.018(3) -0.002(2) 0.005(3) -0.001(2)
C16 0.015(3) 0.008(3) 0.021(3) -0.001(2) 0.003(3) -0.001(2)
C17 0.022(3) 0.006(3) 0.019(3) 0.003(2) 0.003(3) -0.001(2)
C18 0.030(4) 0.007(3) 0.021(3) 0.000(2) 0.004(3) 0.003(2)
C19 0.022(3) 0.007(3) 0.016(3) 0.003(2) 0.002(3) 0.001(2)
NC1 0.027(4) 0.025(4) 0.047(5) 0.004(3) 0.006(4) 0.002(3)
NC2 0.034(4) 0.014(3) 0.054(5) -0.004(3) 0.014(4) -0.005(3)
NC3 0.040(5) 0.027(4) 0.055(6) 0.002(4) 0.020(4) -0.002(3)
NC4 0.029(4) 0.021(4) 0.062(6) -0.007(4) 0.010(4) -0.001(3)
NC5 0.037(5) 0.027(4) 0.071(7) -0.003(4) 0.018(5) 0.000(4)
NC6 0.039(5) 0.018(3) 0.043(5) 0.001(3) 0.010(4) 0.001(3)
NC7 0.058(6) 0.034(5) 0.049(6) 0.010(4) 0.021(5) 0.001(4)
NC8 0.046(6) 0.033(5) 0.063(7) 0.009(4) 0.015(5) -0.001(4)
NC9 0.062(7) 0.032(5) 0.082(8) 0.000(5) 0.041(6) -0.004(5)
NC10 0.029(5) 0.036(5) 0.063(7) 0.002(4) 0.005(4) 0.002(4)
NC11 0.044(5) 0.017(4) 0.046(5) 0.016(3) -0.002(4) 0.001(3)
NC12 0.080(8) 0.036(5) 0.051(6) 0.011(5) 0.012(6) 0.005(5)
NC13 0.056(7) 0.032(5) 0.081(9) 0.023(5) -0.018(6) -0.009(5)
NC14 0.024(5) 0.056(7) 0.144(15) 0.046(9) 0.014(7) 0.007(5)
NC15 0.082(10) 0.049(7) 0.122(13) 0.043(8) 0.054(10) 0.027(7)

loop_
_atom_type_symbol
_atom_type_description
_atom_type_scat_dispersion_real
_atom_type_scat_dispersion_imag
_atom_type_scat_source
C C 0.0033 0.0016 'International Tables Vol C Tables 4.2.6.8 and 6.1.1.4'
H H 0.0000 0.0000 'International Tables Vol C Tables 4.2.6.8 and 6.1.1.4'
N N 0.0061 0.0033 'International Tables Vol C Tables 4.2.6.8 and 6.1.1.4'
O O 0.0106 0.0060 'International Tables Vol C Tables 4.2.6.8 and 6.1.1.4'
Ni Ni 0.3393 1.1124 'International Tables Vol C Tables 4.2.6.8 and 6.1.1.4'

loop_
_geom_angle_atom_site_label_1
_geom_angle_atom_site_label_2
_geom_angle_atom_site_label_3
_geom_angle
_geom_angle_site_symmetry_1
_geom_angle_site_symmetry_3
_geom_angle_publ_flag
O3 Ni1 O4 107.94(19) . . ?
O3 Ni1 N1 91.2(2) . . ?
O4 Ni1 N1 93.4(2) . . ?
O3 Ni1 N2 88.6(2) . . ?
O4 Ni1 N2 87.2(2) . . ?
N1 Ni1 N2 179.4(2) . . ?
O3 Ni1 O2 97.17(18) . . ?
O4 Ni1 O2 154.28(17) . . ?
N1 Ni1 O2 91.6(2) . . ?
N2 Ni1 O2 87.9(2) . . ?
O3 Ni1 O1 157.92(18) . . ?
O4 Ni1 O1 93.84(17) . . ?
N1 Ni1 O1 91.11(19) . . ?
N2 Ni1 O1 88.8(2) . . ?
O2 Ni1 O1 60.82(16) . . ?
O3 Ni1 C19 128.1(2) . . ?
O4 Ni1 C19 123.28(19) . . ?
N1 Ni1 C19 93.4(2) . . ?
N2 Ni1 C19 86.2(2) . . ?
O2 Ni1 C19 31.12(18) . . ?
O1 Ni1 C19 29.81(19) . . ?
C2 N1 C1 117.4(6) . . ?
C2 N1 Ni1 120.8(4) . . ?
C1 N1 Ni1 121.3(4) . . ?
C10 N2 C9 115.7(6) . . ?
C10 N2 Ni1 121.8(5) . . ?
C9 N2 Ni1 122.3(5) . . ?
C19 O1 Ni1 88.7(4) . . ?
C19 O2 Ni1 90.9(4) . . ?
C11 O3 Ni1 122.7(4) . . ?
C11 O4 Ni1 149.1(4) 3_775 . ?
N1 C1 C3 123.4(6) . . ?
N1 C2 C4 122.4(6) . . ?
C1 C3 C5 119.2(6) . . ?
C5 C4 C2 119.6(6) . . ?
C4 C5 C3 117.9(7) . . ?
C4 C5 C6 122.1(6) . . ?
C3 C5 C6 119.9(6) . . ?
C7 C6 C8 116.3(7) . . ?
C7 C6 C5 122.3(6) . . ?
C8 C6 C5 121.3(6) . . ?
C6 C7 C9 119.8(7) . 1_655 ?
C6 C8 C10 119.6(7) . 1_655 ?
N2 C9 C7 124.3(7) . 1_455 ?
N2 C10 C8 124.1(7) . 1_455 ?
O4 C11 O3 126.1(6) 3_775 . ?
O4 C11 C16 116.6(6) 3_775 . ?
O3 C11 C16 117.4(6) . . ?
C13 C12 C14 119.5(6) . . ?
C13 C12 C19 119.6(6) . . ?
C14 C12 C19 120.9(6) . . ?
C12 C13 C15 120.9(6) . . ?
C16 C14 C12 119.3(6) 2_745 . ?
C13 C15 C17 119.5(6) . . ?
C13 C15 C18 121.2(6) . . ?
C17 C15 C18 119.4(6) . . ?
C17 C16 C14 121.4(6) 2_755 2_755 ?
C17 C16 C11 117.3(6) 2_755 . ?
C14 C16 C11 121.3(6) 2_755 . ?
C16 C17 C15 119.2(6) 2_745 . ?
O5 C18 O6 124.6(7) . . ?
O5 C18 C15 124.5(6) . . ?
O6 C18 C15 110.9(6) . . ?
O1 C19 O2 119.1(6) . . ?
O1 C19 C12 121.2(6) . . ?
O2 C19 C12 119.7(6) . . ?
O1 C19 Ni1 61.5(3) . . ?
O2 C19 Ni1 58.0(3) . . ?
C12 C19 Ni1 172.3(5) . . ?
NC3 NC1 NC2 120.6(9) . . ?
NC1 NC2 NC4 122.5(9) . . ?
NC1 NC2 NC6 118.8(8) . . ?
NC4 NC2 NC6 118.7(8) . . ?
NC1 NC3 NC10 121.2(9) . . ?
NC5 NC4 NC2 121.0(9) . . ?
NC4 NC5 NC9 121.1(9) . . ?
NC8 NC6 NC7 123.7(9) . . ?
NC8 NC6 NC2 118.7(8) . . ?
NC7 NC6 NC2 117.6(8) . . ?
NC9 NC7 NC6 121.4(10) . . ?
NC10 NC8 NC6 120.5(9) . . ?
NC7 NC9 NC5 120.2(10) . . ?
NC8 NC10 NC3 120.2(9) . . ?
NC12 NC11 NC13 122.8(11) . . ?
NC12 NC11 NC11 119.5(12) . 3_656 ?
NC13 NC11 NC11 117.6(13) . 3_656 ?
NC15 NC12 NC11 119.3(12) . . ?
NC14 NC13 NC11 120.9(12) . . ?
NC13 NC14 NC15 121.1(12) . 3_656 ?
NC12 NC15 NC14 121.4(13) . 3_656 ?

loop_
_geom_bond_atom_site_label_1
_geom_bond_atom_site_label_2
_geom_bond_distance
_geom_bond_site_symmetry_2
_geom_bond_publ_flag
Ni1 O3 2.018(4) . ?
Ni1 O4 2.024(5) . ?
Ni1 N1 2.077(5) . ?
Ni1 N2 2.077(6) . ?
Ni1 O2 2.113(5) . ?
Ni1 O1 2.190(5) . ?
Ni1 C19 2.492(6) . ?
N1 C2 1.336(8) . ?
N1 C1 1.337(8) . ?
N2 C10 1.313(9) . ?
N2 C9 1.328(9) . ?
O1 C19 1.239(8) . ?
O2 C19 1.288(7) . ?
O3 C11 1.253(8) . ?
O4 C11 1.252(8) 3_775 ?
O5 C18 1.196(9) . ?
O6 C18 1.311(8) . ?
C1 C3 1.375(10) . ?
C2 C4 1.395(10) . ?
C3 C5 1.386(9) . ?
C4 C5 1.371(9) . ?
C5 C6 1.500(9) . ?
C6 C7 1.372(10) . ?
C6 C8 1.380(9) . ?
C7 C9 1.391(11) 1_655 ?
C8 C10 1.403(10) 1_655 ?
C9 C7 1.391(11) 1_455 ?
C10 C8 1.403(10) 1_455 ?
C11 O4 1.252(8) 3_775 ?
C11 C16 1.528(8) . ?
C12 C13 1.380(9) . ?
C12 C14 1.405(8) . ?
C12 C19 1.486(9) . ?
C13 C15 1.397(9) . ?
C14 C16 1.387(9) 2_745 ?
C15 C17 1.401(8) . ?
C15 C18 1.479(9) . ?
C16 C17 1.383(9) 2_755 ?
C16 C14 1.387(9) 2_755 ?
C17 C16 1.383(9) 2_745 ?
NC1 NC3 1.359(12) . ?
NC1 NC2 1.413(12) . ?
NC2 NC4 1.415(12) . ?
NC2 NC6 1.431(12) . ?
NC3 NC10 1.393(13) . ?
NC4 NC5 1.345(14) . ?
NC5 NC9 1.395(16) . ?
NC6 NC8 1.412(13) . ?
NC6 NC7 1.426(13) . ?
NC7 NC9 1.354(15) . ?
NC8 NC10 1.377(14) . ?
NC11 NC12 1.411(15) . ?
NC11 NC13 1.416(15) . ?
NC11 NC11 1.426(19) 3_656 ?
NC12 NC15 1.353(19) . ?
NC13 NC14 1.34(2) . ?
NC14 NC15 1.38(2) 3_656 ?
NC15 NC14 1.38(2) 3_656 ?
